data_2242460
loop_
_publ_author_name
'Dey, Dhananjay'
'Sirohiwal, Abhishek'
'Chopra, Deepak'

_publ_section_title
;
 Crystal packing analysis of <i>in situ</i> cryocrystallized
 2,2,2-trifluoroacetophenone
;
_journal_coeditor_code XI2002
_journal_issue 5
_journal_name_full 'Acta Crystallographica Section E'
_journal_page_first 607
_journal_page_last 612
_journal_paper_doi 10.1107/S2056989017016590
_journal_volume 74
_journal_year 2018
_chemical_formula_iupac 'C8 H5 F3 O'
_chemical_formula_moiety 'C8 H5 F3 O'
_chemical_formula_sum 'C8 H5 F3 O'
_chemical_formula_weight 174.12
_chemical_name_systematic 2,2,2-Trifluoroacetophenone
_space_group_crystal_system monoclinic
_space_group_IT_number 15
_space_group_name_Hall '-C 2yc'
_space_group_name_H-M_alt 'C 1 2/c 1'
_symmetry_space_group_name_Hall '-C 2yc'
_symmetry_space_group_name_H-M 'C 1 2/c 1'
_atom_sites_solution_hydrogens geom
_audit_creation_method SHELXL-2016/6
_cell_angle_alpha 90
_cell_angle_beta 90.3960(10)
_cell_angle_gamma 90
_cell_formula_units_Z 8
_cell_length_a 13.8129(3)
_cell_length_b 12.6034(2)
_cell_length_c 8.3595(2)
_cell_measurement_reflns_used 5549
_cell_measurement_temperature 110(2)
_cell_measurement_theta_max 30.22
_cell_measurement_theta_min 2.19
_cell_volume 1455.27(5)
_computing_cell_refinement
;
SAINT (Bruker, 2012)
;
_computing_data_collection
;
APEX2 (Bruker, 2012)
;
_computing_data_reduction
;
SAINT (Bruker, 2012)
;
_computing_molecular_graphics
;
Mercury (Macrae <i>et al.</i>,  2008)
;
_computing_publication_material
;
<i>CIFTAB</i> (Sheldrick, 2008) and
PLATON (Spek, 2009)
;
_computing_structure_refinement
;
<i>SHELXL2016/6</i> (Sheldrick, 2015)
;
_computing_structure_solution
;
SIR-92 (Altomare <i>et al.</i>,  1994)
;
_diffrn_ambient_temperature 110(2)
_diffrn_measured_fraction_theta_full 0.708
_diffrn_measured_fraction_theta_max 0.678
_diffrn_measurement_device_type 'Bruker APEXII CCD'
_diffrn_measurement_method '\w scans'
_diffrn_radiation_type MoK\a
_diffrn_radiation_wavelength 0.71073
_diffrn_reflns_av_R_equivalents 0.0135
_diffrn_reflns_limit_h_max 17
_diffrn_reflns_limit_h_min -17
_diffrn_reflns_limit_k_max 15
_diffrn_reflns_limit_k_min -15
_diffrn_reflns_limit_l_max 5
_diffrn_reflns_limit_l_min -5
_diffrn_reflns_number 9958
_diffrn_reflns_theta_full 25.242
_diffrn_reflns_theta_max 26.667
_diffrn_reflns_theta_min 2.187
_exptl_absorpt_coefficient_mu 0.155
_exptl_absorpt_correction_T_max 0.7461
_exptl_absorpt_correction_T_min 0.6968
_exptl_absorpt_correction_type multi-scan
_exptl_absorpt_process_details
;
(SADABS; Bruker, 2008)
;
_exptl_crystal_colour colorless
_exptl_crystal_density_diffrn 1.589
_exptl_crystal_description block
_exptl_crystal_F_000 704
_exptl_crystal_size_max 0.300
_exptl_crystal_size_mid 0.300
_exptl_crystal_size_min 0.300
_refine_diff_density_max 0.194
_refine_diff_density_min -0.196
_refine_ls_extinction_method none
_refine_ls_goodness_of_fit_ref 1.077
_refine_ls_hydrogen_treatment constr
_refine_ls_matrix_type full
_refine_ls_number_parameters 109
_refine_ls_number_reflns 1045
_refine_ls_number_restraints 0
_refine_ls_restrained_S_all 1.077
_refine_ls_R_factor_all 0.0270
_refine_ls_R_factor_gt 0.0240
_refine_ls_shift/su_max 0.000
_refine_ls_shift/su_mean 0.000
_refine_ls_structure_factor_coef Fsqd
_refine_ls_weighting_details 'w=1/[\s^2^(Fo^2^)+(0.0305P)^2^+0.8314P] where P=(Fo^2^+2Fc^2^)/3'
_refine_ls_weighting_scheme calc
_refine_ls_wR_factor_gt 0.0614
_refine_ls_wR_factor_ref 0.0644
_reflns_number_gt 944
_reflns_number_total 1045
_reflns_threshold_expression 'I > 2\s(I)'
_cod_data_source_file xi2002sup1.cif
_cod_data_source_block I
_cod_database_code 2242460
_shelx_space_group_comment
;
The symmetry employed for this shelxl refinement is uniquely defined
by the following loop, which should always be used as a source of
symmetry information in preference to the above space-group names.
They are only intended as comments.
;
_shelx_estimated_absorpt_t_min 0.955
_shelx_estimated_absorpt_t_max 0.955

loop_
_space_group_symop_operation_xyz
'x, y, z'
'-x, y, -z+1/2'
'x+1/2, y+1/2, z'
'-x+1/2, y+1/2, -z+1/2'
'-x, -y, -z'
'x, -y, z-1/2'
'-x+1/2, -y+1/2, -z'
'x+1/2, -y+1/2, z-1/2'

loop_
_atom_site_type_symbol
_atom_site_label
_atom_site_fract_x
_atom_site_fract_y
_atom_site_fract_z
_atom_site_U_iso_or_equiv
_atom_site_adp_type
_atom_site_calc_flag
_atom_site_occupancy
F F1 0.27357(5) 0.43371(5) 0.83259(12) 0.0310(3) Uani d 1
F F2 0.33321(6) 0.40770(6) 1.06711(16) 0.0376(4) Uani d 1
F F3 0.42716(5) 0.44771(5) 0.87193(13) 0.0331(3) Uani d 1
O O1 0.36355(6) 0.21263(7) 0.98806(15) 0.0268(3) Uani d 1
C C4 0.39488(8) 0.16370(10) 0.3960(2) 0.0278(5) Uani d 1
H H4 0.402903 0.138083 0.290060 0.033 Uiso calc 1
C C5 0.38764(9) 0.27193(10) 0.4248(2) 0.0273(5) Uani d 1
H H5 0.390579 0.320406 0.337898 0.033 Uiso calc 1
C C6 0.37625(8) 0.30955(9) 0.5781(2) 0.0223(5) Uani d 1
H H6 0.371252 0.383735 0.596420 0.027 Uiso calc 1
C C1 0.37202(7) 0.23921(9) 0.7068(2) 0.0176(5) Uani d 1
C C7 0.36188(7) 0.27209(9) 0.8742(2) 0.0200(5) Uani d 1
C C8 0.34856(9) 0.39204(9) 0.9128(3) 0.0241(5) Uani d 1
C C3 0.39028(9) 0.09306(9) 0.5237(2) 0.0259(5) Uani d 1
H H3 0.395028 0.018927 0.504787 0.031 Uiso calc 1
C C2 0.37893(8) 0.12990(9) 0.6766(2) 0.0235(5) Uani d 1
H H2 0.375707 0.081052 0.762999 0.028 Uiso calc 1

loop_
_atom_site_aniso_label
_atom_site_aniso_U_11
_atom_site_aniso_U_22
_atom_site_aniso_U_33
_atom_site_aniso_U_12
_atom_site_aniso_U_13
_atom_site_aniso_U_23
F1 0.0323(4) 0.0267(4) 0.0339(10) 0.0079(3) 0.0017(4) 0.0015(3)
F2 0.0604(5) 0.0314(4) 0.0210(13) 0.0015(3) 0.0051(5) -0.0069(4)
F3 0.0336(4) 0.0239(3) 0.0420(9) -0.0065(3) 0.0030(4) -0.0046(3)
O1 0.0382(5) 0.0281(4) 0.0142(12) -0.0003(3) 0.0004(4) 0.0047(5)
C4 0.0263(6) 0.0403(7) 0.0169(16) -0.0026(5) 0.0001(6) -0.0063(7)
C5 0.0330(6) 0.0347(7) 0.0141(19) -0.0028(5) 0.0007(6) 0.0079(7)
C6 0.0281(6) 0.0234(6) 0.0156(18) -0.0001(4) 0.0004(6) 0.0031(6)
C1 0.0193(5) 0.0217(5) 0.0118(17) -0.0007(4) -0.0007(5) 0.0013(6)
C7 0.0207(5) 0.0220(6) 0.0171(17) -0.0011(4) -0.0002(5) 0.0032(7)
C8 0.0296(6) 0.0248(6) 0.018(2) -0.0003(4) 0.0021(6) -0.0021(6)
C3 0.0338(6) 0.0253(6) 0.0187(17) -0.0013(4) 0.0001(6) -0.0048(7)
C2 0.0293(6) 0.0215(6) 0.0197(18) -0.0011(4) -0.0012(6) 0.0026(6)

loop_
_atom_type_symbol
_atom_type_description
_atom_type_scat_dispersion_real
_atom_type_scat_dispersion_imag
_atom_type_scat_source
C C 0.0033 0.0016 'International Tables Vol C Tables 4.2.6.8 and 6.1.1.4'
H H 0.0000 0.0000 'International Tables Vol C Tables 4.2.6.8 and 6.1.1.4'
O O 0.0106 0.0060 'International Tables Vol C Tables 4.2.6.8 and 6.1.1.4'
F F 0.0171 0.0103 'International Tables Vol C Tables 4.2.6.8 and 6.1.1.4'

loop_
_geom_angle_atom_site_label_1
_geom_angle_atom_site_label_2
_geom_angle_atom_site_label_3
_geom_angle
C5 C4 C3 119.46(17)
C5 C4 H4 120.3
C3 C4 H4 120.3
C6 C5 C4 120.53(15)
C6 C5 H5 119.7
C4 C5 H5 119.7
C5 C6 C1 120.32(13)
C5 C6 H6 119.8
C1 C6 H6 119.8
C6 C1 C2 118.78(16)
C6 C1 C7 124.10(12)
C2 C1 C7 117.11(13)
O1 C7 C1 124.96(12)
O1 C7 C8 116.10(16)
C1 C7 C8 118.93(13)
F2 C8 F1 107.54(12)
F2 C8 F3 107.82(12)
F1 C8 F3 107.05(12)
F2 C8 C7 111.48(12)
F1 C8 C7 111.71(12)
F3 C8 C7 111.03(11)
C2 C3 C4 120.33(13)
C2 C3 H3 119.8
C4 C3 H3 119.8
C3 C2 C1 120.58(14)
C3 C2 H2 119.7
C1 C2 H2 119.7

loop_
_geom_bond_atom_site_label_1
_geom_bond_atom_site_label_2
_geom_bond_distance
F1 C8 1.3373(17)
F2 C8 1.324(2)
F3 C8 1.3389(15)
O1 C7 1.2112(18)
C4 C5 1.3888(19)
C4 C3 1.392(2)
C4 H4 0.9500
C5 C6 1.377(2)
C5 H5 0.9500
C6 C1 1.396(2)
C6 H6 0.9500
C1 C2 1.4040(15)
C1 C7 1.467(2)
C7 C8 1.5569(16)
C3 C2 1.370(2)
C3 H3 0.9500
C2 H2 0.9500

loop_
_geom_hbond_atom_site_label_D
_geom_hbond_atom_site_label_H
_geom_hbond_atom_site_label_A
_geom_hbond_site_symmetry_A
_geom_hbond_distance_DH
_geom_hbond_distance_HA
_geom_hbond_distance_DA
_geom_hbond_angle_DHA
C6 H6 F1 . 0.95 2.48 3.004(2) 115
C6 H6 F3 . 0.95 2.55 3.088(2) 116
C5 H5 F2 1_554 0.95 2.63 3.522(2) 156
C4 H4 O1 1_554 0.95 2.74 3.490(2) 136
C6 H6 F2 6_565 0.95 2.69 3.614(2) 163
C6 H6 F3 6_565 0.95 2.94 3.584(2) 126
C5 H5 F3 6_565 0.95 2.98 3.603(2) 124
C3 H3 O1 6_555 0.95 2.95 3.882(2) 166

loop_
_geom_torsion_atom_site_label_1
_geom_torsion_atom_site_label_2
_geom_torsion_atom_site_label_3
_geom_torsion_atom_site_label_4
_geom_torsion
C3 C4 C5 C6 0.17(18)
C4 C5 C6 C1 0.12(17)
C5 C6 C1 C2 -0.42(16)
C5 C6 C1 C7 178.79(10)
C6 C1 C7 O1 -175.62(11)
C2 C1 C7 O1 3.60(16)
C6 C1 C7 C8 3.94(15)
C2 C1 C7 C8 -176.84(10)
O1 C7 C8 F2 -5.15(14)
C1 C7 C8 F2 175.26(9)
O1 C7 C8 F1 -125.49(14)
C1 C7 C8 F1 54.91(16)
O1 C7 C8 F3 115.10(15)
C1 C7 C8 F3 -64.50(17)
C5 C4 C3 C2 -0.15(18)
C4 C3 C2 C1 -0.15(17)
C6 C1 C2 C3 0.43(16)
C7 C1 C2 C3 -178.83(10)

_cod_database_fobs_code 2242460
